data_2242091
loop_
_publ_author_name
'Cati, Dilovan S.'
'Stoeckli-Evans, Helen'

_publ_section_title
;
 The silver(I) nitrate complex of the ligand
 <i>N</i>-(pyridin-2-ylmethyl)pyrazine-2-carboxamide: a metal--organic
 framework (MOF) structure
;
_journal_issue 4
_journal_name_full 'Acta Crystallographica Section E'
_journal_page_first 535
_journal_page_last 538
_journal_paper_doi 10.1107/S2056989017003930
_journal_volume 73
_journal_year 2017
_chemical_formula_iupac '[Ag (C11 H10 N4 O) (N O3)]'
_chemical_formula_moiety 'C11 H10 Ag N5 O4'
_chemical_formula_sum 'C11 H10 Ag N5 O4'
_chemical_formula_weight 384.11
_chemical_name_systematic
;
Poly[\m-nitrato-[\m-<i>N</i>-(pyridin-2-ylmethyl-\k<i>N</i>)pyrazine-2-\
carboxamide-\k<i>N</i>^4^]silver(I)]
;
_space_group_crystal_system orthorhombic
_space_group_IT_number 29
_space_group_name_Hall 'P 2c -2ac'
_space_group_name_H-M_alt 'P c a 21'
_symmetry_space_group_name_Hall 'P 2c -2ac'
_symmetry_space_group_name_H-M 'P c a 21'
_atom_sites_solution_hydrogens mixed
_atom_sites_solution_primary direct
_atom_sites_solution_secondary difmap
_audit_creation_method SHELXL-2016/6
_cell_angle_alpha 90
_cell_angle_beta 90
_cell_angle_gamma 90
_cell_formula_units_Z 4
_cell_length_a 17.522(3)
_cell_length_b 8.9559(18)
_cell_length_c 8.9860(13)
_cell_measurement_reflns_used 20
_cell_measurement_temperature 223(2)
_cell_measurement_theta_max 13.40
_cell_measurement_theta_min 10.00
_cell_volume 1410.1(4)
_computing_cell_refinement
;
<i>STADI4</i> (Stoe & Cie, 1997)
;
_computing_data_collection
;
<i>STADI4</i> (Stoe & Cie, 1997)
;
_computing_data_reduction
;
X-RED (Stoe & Cie, 1997)
;
_computing_molecular_graphics
;
PLATON (Spek, 2009) and Mercury (Macrae <i>et al.</i>,  2008)
;
_computing_publication_material
;
<i>SHELXL2014/6</i> (Sheldrick, 2015), PLATON (Spek, 2009)
and publCIF (Westrip, 2010)
;
_computing_structure_refinement
;
<i>SHELXL2014/6</i> (Sheldrick, 2015)
;
_computing_structure_solution
;
SHELXS97 (Sheldrick, 2008)
;
_diffrn_ambient_temperature 223(2)
_diffrn_measured_fraction_theta_full 0.999
_diffrn_measured_fraction_theta_max 0.999
_diffrn_measurement_device 'STOE--Siemens AED2 four-circle'
_diffrn_measurement_method '\w/2\q scans'
_diffrn_radiation_monochromator 'plane graphite'
_diffrn_radiation_source 'fine-focus sealed tube'
_diffrn_radiation_type MoK\a
_diffrn_radiation_wavelength 0.71073
_diffrn_reflns_av_R_equivalents 0.0222
_diffrn_reflns_limit_h_max 21
_diffrn_reflns_limit_h_min -21
_diffrn_reflns_limit_k_max 10
_diffrn_reflns_limit_k_min -10
_diffrn_reflns_limit_l_max 10
_diffrn_reflns_limit_l_min -10
_diffrn_reflns_number 3655
_diffrn_reflns_theta_full 25.242
_diffrn_reflns_theta_max 25.489
_diffrn_reflns_theta_min 2.325
_diffrn_standards_decay_% 3
_diffrn_standards_interval_time 60
_diffrn_standards_number 2
_exptl_absorpt_coefficient_mu 1.453
_exptl_absorpt_correction_T_max 1.000
_exptl_absorpt_correction_T_min 0.9099
_exptl_absorpt_correction_type multi-scan
_exptl_absorpt_process_details
;
(MULABS; Spek, 2009)
;
_exptl_crystal_colour colourles
_exptl_crystal_density_diffrn 1.809
_exptl_crystal_description plate
_exptl_crystal_F_000 760
_exptl_crystal_size_max 0.68
_exptl_crystal_size_mid 0.61
_exptl_crystal_size_min 0.08
_refine_diff_density_max 1.036
_refine_diff_density_min -1.561
_refine_ls_abs_structure_details
;
Flack <i>x</i> determined using 1006 quotients
[(<i>I</i>^+^)-(<i>I</i>^-^)]/[(<i>I</i>^+^)+(<i>I</i>^-^)]
(Parsons <i>et al.</i>,  2013)
;
_refine_ls_abs_structure_Flack -0.06(2)
_refine_ls_extinction_method none
_refine_ls_goodness_of_fit_ref 1.100
_refine_ls_hydrogen_treatment mixed
_refine_ls_matrix_type full
_refine_ls_number_parameters 194
_refine_ls_number_reflns 2628
_refine_ls_number_restraints 2
_refine_ls_restrained_S_all 1.100
_refine_ls_R_factor_all 0.0523
_refine_ls_R_factor_gt 0.0465
_refine_ls_shift/su_max 0.000
_refine_ls_shift/su_mean 0.000
_refine_ls_structure_factor_coef Fsqd
_refine_ls_weighting_details 'w=1/[\s^2^(Fo^2^)+(0.0872P)^2^+0.8890P] where P=(Fo^2^+2Fc^2^)/3'
_refine_ls_weighting_scheme calc
_refine_ls_wR_factor_gt 0.1195
_refine_ls_wR_factor_ref 0.1277
_reflns_number_gt 2384
_reflns_number_total 2628
_reflns_threshold_expression 'I > 2\s(I)'
_cod_data_source_file zl2699sup1.cif
_cod_data_source_block I
_cod_database_code 2242091
_shelx_space_group_comment
;
The symmetry employed for this shelxl refinement is uniquely defined
by the following loop, which should always be used as a source of
symmetry information in preference to the above space-group names.
They are only intended as comments.
;

loop_
_space_group_symop_operation_xyz
'x, y, z'
'-x, -y, z+1/2'
'-x+1/2, y, z+1/2'
'x+1/2, -y, z'

loop_
_atom_site_type_symbol
_atom_site_label
_atom_site_fract_x
_atom_site_fract_y
_atom_site_fract_z
_atom_site_U_iso_or_equiv
_atom_site_adp_type
_atom_site_calc_flag
_atom_site_occupancy
Ag Ag1 0.05137(3) 0.36456(6) 0.69187(15) 0.0402(3) Uani d 1
N N1 0.3810(5) -0.0242(8) 0.9863(8) 0.0371(16) Uani d 1
N N2 0.4836(4) -0.1928(9) 0.8154(8) 0.0338(15) Uani d 1
N N3 0.2698(5) 0.1329(10) 0.8498(9) 0.048(2) Uani d 1
H H3N 0.279(8) 0.131(14) 0.945(5) 0.08(5) Uiso d 1
N N4 0.1730(4) 0.4408(9) 0.6583(9) 0.045(2) Uani d 1
O O1 0.3124(5) 0.0642(12) 0.6234(8) 0.048(2) Uani d 1
C C1 0.3775(5) -0.0301(10) 0.8352(9) 0.0322(17) Uani d 1
C C2 0.4271(6) -0.1143(9) 0.7518(11) 0.0336(18) Uani d 1
H H2 0.421457 -0.116833 0.647769 0.040 Uiso calc 1
C C3 0.4894(6) -0.1818(12) 0.9640(11) 0.039(2) Uani d 1
H H3 0.529260 -0.232096 1.013043 0.047 Uiso calc 1
C C4 0.4380(6) -0.0979(12) 1.0473(10) 0.038(2) Uani d 1
H H4 0.444189 -0.093686 1.151129 0.045 Uiso calc 1
C C5 0.3163(7) 0.0593(13) 0.7613(12) 0.039(3) Uani d 1
C C6 0.2071(5) 0.2203(12) 0.7917(11) 0.044(2) Uani d 1
H H6B 0.171943 0.242975 0.873408 0.053 Uiso calc 1
H H6A 0.179317 0.159729 0.718878 0.053 Uiso calc 1
C C7 0.2304(5) 0.3641(9) 0.7190(11) 0.040(3) Uani d 1
C C8 0.3053(5) 0.4149(12) 0.706(2) 0.057(3) Uani d 1
H H8 0.345961 0.359520 0.745841 0.068 Uiso calc 1
C C9 0.3187(7) 0.5463(16) 0.6332(18) 0.074(4) Uani d 1
H H9 0.368904 0.582281 0.625229 0.088 Uiso calc 1
C C10 0.2607(11) 0.6256(14) 0.573(3) 0.086(5) Uani d 1
H H10 0.269429 0.716443 0.523371 0.103 Uiso calc 1
C C11 0.1881(7) 0.5672(14) 0.5870(18) 0.067(3) Uani d 1
H H11 0.147229 0.619736 0.543869 0.081 Uiso calc 1
N N10 -0.0058(5) 0.3498(9) 0.3740(9) 0.0390(18) Uani d 1
O O11 -0.0039(7) 0.4610(9) 0.4543(11) 0.072(3) Uani d 1
O O12 -0.0112(8) 0.3691(9) 0.2369(8) 0.074(3) Uani d 1
O O13 -0.0028(7) 0.2247(10) 0.4254(12) 0.085(4) Uani d 1

loop_
_atom_site_aniso_label
_atom_site_aniso_U_11
_atom_site_aniso_U_22
_atom_site_aniso_U_33
_atom_site_aniso_U_12
_atom_site_aniso_U_13
_atom_site_aniso_U_23
Ag1 0.0352(4) 0.0473(4) 0.0380(4) -0.0043(2) -0.0034(4) 0.0055(5)
N1 0.048(4) 0.039(4) 0.023(3) 0.006(3) 0.003(3) 0.001(3)
N2 0.036(4) 0.037(4) 0.028(4) 0.006(3) -0.004(3) -0.001(3)
N3 0.043(5) 0.073(6) 0.027(4) 0.021(4) 0.004(4) 0.010(4)
N4 0.037(4) 0.046(4) 0.051(6) 0.001(3) -0.004(3) 0.010(4)
O1 0.047(5) 0.074(6) 0.024(5) 0.017(5) 0.001(3) 0.006(4)
C1 0.031(4) 0.039(4) 0.027(4) 0.002(3) 0.000(3) 0.003(3)
C2 0.037(4) 0.036(4) 0.028(4) 0.000(4) -0.006(4) -0.001(3)
C3 0.047(6) 0.042(5) 0.029(5) -0.004(4) -0.003(4) 0.006(4)
C4 0.043(5) 0.047(5) 0.024(4) 0.002(4) -0.003(3) 0.000(4)
C5 0.040(6) 0.043(6) 0.034(7) 0.003(5) 0.001(5) 0.007(5)
C6 0.033(5) 0.061(6) 0.039(5) 0.011(4) 0.004(4) 0.006(4)
C7 0.036(5) 0.049(5) 0.035(8) 0.000(3) -0.001(4) -0.004(4)
C8 0.036(4) 0.057(5) 0.077(8) 0.005(4) 0.001(7) -0.011(8)
C9 0.039(6) 0.067(8) 0.115(13) -0.007(6) 0.004(6) -0.015(7)
C10 0.079(10) 0.055(8) 0.125(15) -0.016(7) 0.014(10) 0.029(8)
C11 0.051(7) 0.053(7) 0.098(10) 0.001(5) 0.005(6) 0.031(7)
N10 0.040(4) 0.048(5) 0.029(4) 0.009(3) -0.001(3) 0.002(3)
O11 0.106(7) 0.061(6) 0.048(4) 0.025(6) -0.024(4) -0.021(5)
O12 0.135(10) 0.064(6) 0.022(4) 0.005(5) 0.012(4) 0.004(3)
O13 0.147(11) 0.046(5) 0.062(6) 0.012(6) -0.008(7) 0.011(5)

loop_
_atom_type_symbol
_atom_type_description
_atom_type_scat_dispersion_real
_atom_type_scat_dispersion_imag
_atom_type_scat_source
C C 0.0033 0.0016 'International Tables Vol C Tables 4.2.6.8 and 6.1.1.4'
H H 0.0000 0.0000 'International Tables Vol C Tables 4.2.6.8 and 6.1.1.4'
N N 0.0061 0.0033 'International Tables Vol C Tables 4.2.6.8 and 6.1.1.4'
O O 0.0106 0.0060 'International Tables Vol C Tables 4.2.6.8 and 6.1.1.4'
Ag Ag -0.8971 1.1015 'International Tables Vol C Tables 4.2.6.8 and 6.1.1.4'

loop_
_geom_angle_atom_site_label_1
_geom_angle_atom_site_label_2
_geom_angle_atom_site_label_3
_geom_angle_site_symmetry_1
_geom_angle_site_symmetry_3
_geom_angle
_geom_angle_publ_flag
N2 Ag1 N4 4_455 . 140.8(3) y
N2 Ag1 O11 4_455 . 117.1(3) y
N4 Ag1 O11 . . 98.5(3) y
N2 Ag1 O12 4_455 2_565 115.0(3) y
N4 Ag1 O12 . 2_565 89.9(4) y
O11 Ag1 O12 . 2_565 72.6(3) y
C4 N1 C1 . . 115.5(8) ?
C2 N2 C3 . . 116.2(8) ?
C2 N2 Ag1 . 4 122.7(6) ?
C3 N2 Ag1 . 4 120.2(7) ?
C5 N3 C6 . . 121.5(9) ?
C5 N3 H3N . . 118(9) ?
C6 N3 H3N . . 121(9) ?
C11 N4 C7 . . 119.2(9) ?
C11 N4 Ag1 . . 120.6(7) ?
C7 N4 Ag1 . . 120.0(6) ?
N1 C1 C2 . . 122.5(8) ?
N1 C1 C5 . . 117.0(8) ?
C2 C1 C5 . . 120.4(8) ?
N2 C2 C1 . . 121.4(9) ?
N2 C2 H2 . . 119.3 ?
C1 C2 H2 . . 119.3 ?
N2 C3 C4 . . 121.6(10) ?
N2 C3 H3 . . 119.2 ?
C4 C3 H3 . . 119.2 ?
N1 C4 C3 . . 122.5(9) ?
N1 C4 H4 . . 118.7 ?
C3 C4 H4 . . 118.7 ?
O1 C5 N3 . . 123.5(12) ?
O1 C5 C1 . . 120.1(11) ?
N3 C5 C1 . . 116.4(9) ?
N3 C6 C7 . . 114.6(8) ?
N3 C6 H6B . . 108.6 ?
C7 C6 H6B . . 108.6 ?
N3 C6 H6A . . 108.6 ?
C7 C6 H6A . . 108.6 ?
H6B C6 H6A . . 107.6 ?
N4 C7 C8 . . 120.4(9) ?
N4 C7 C6 . . 114.6(8) ?
C8 C7 C6 . . 125.0(9) ?
C9 C8 C7 . . 118.9(11) ?
C9 C8 H8 . . 120.5 ?
C7 C8 H8 . . 120.5 ?
C10 C9 C8 . . 121.0(12) ?
C10 C9 H9 . . 119.5 ?
C8 C9 H9 . . 119.5 ?
C9 C10 C11 . . 117.2(12) ?
C9 C10 H10 . . 121.4 ?
C11 C10 H10 . . 121.4 ?
N4 C11 C10 . . 123.4(12) ?
N4 C11 H11 . . 118.3 ?
C10 C11 H11 . . 118.3 ?
O13 N10 O11 . . 121.5(10) ?
O13 N10 O12 . . 120.5(9) ?
O11 N10 O12 . . 118.0(9) ?
N10 O11 Ag1 . . 103.4(6) ?
N10 O12 Ag1 . 2_564 108.1(6) ?

loop_
_geom_bond_atom_site_label_1
_geom_bond_atom_site_label_2
_geom_bond_site_symmetry_2
_geom_bond_distance
_geom_bond_publ_flag
Ag1 N2 4_455 2.238(7) y
Ag1 N4 . 2.259(8) y
Ag1 O11 . 2.498(9) y
Ag1 O12 2_565 2.520(9) y
Ag1 O13 . 2.864(8) y
N1 C4 . 1.317(12) ?
N1 C1 . 1.360(11) ?
N2 C2 . 1.342(12) ?
N2 C3 . 1.343(12) ?
N3 C5 . 1.316(14) ?
N3 C6 . 1.445(12) ?
N3 H3N . 0.87(3) ?
N4 C11 . 1.327(14) ?
N4 C7 . 1.334(12) ?
O1 C5 . 1.242(10) ?
C1 C2 . 1.373(13) ?
C1 C5 . 1.494(14) ?
C2 H2 . 0.9400 ?
C3 C4 . 1.392(16) ?
C3 H3 . 0.9400 ?
C4 H4 . 0.9400 ?
C6 C7 . 1.500(13) ?
C6 H6B . 0.9800 ?
C6 H6A . 0.9800 ?
C7 C8 . 1.395(14) ?
C8 C9 . 1.36(2) ?
C8 H8 . 0.9400 ?
C9 C10 . 1.35(2) ?
C9 H9 . 0.9400 ?
C10 C11 . 1.38(2) ?
C10 H10 . 0.9400 ?
C11 H11 . 0.9400 ?
N10 O13 . 1.212(12) ?
N10 O11 . 1.231(12) ?
N10 O12 . 1.248(11) ?

loop_
_geom_hbond_atom_site_label_D
_geom_hbond_atom_site_label_H
_geom_hbond_atom_site_label_A
_geom_hbond_site_symmetry_A
_geom_hbond_distance_DH
_geom_hbond_distance_HA
_geom_hbond_distance_DA
_geom_hbond_angle_DHA
N3 H3N O1 3 0.87(3) 2.35(12) 2.914(12) 123(11)
C2 H2 O13 4 0.94 2.59 3.330(15) 136

loop_
_geom_torsion_atom_site_label_1
_geom_torsion_atom_site_label_2
_geom_torsion_atom_site_label_3
_geom_torsion_atom_site_label_4
_geom_torsion_site_symmetry_1
_geom_torsion_site_symmetry_4
_geom_torsion
C4 N1 C1 C2 . . 3.7(14)
C4 N1 C1 C5 . . -176.6(9)
C3 N2 C2 C1 . . -1.3(14)
Ag1 N2 C2 C1 4 . 167.9(6)
N1 C1 C2 N2 . . -1.7(14)
C5 C1 C2 N2 . . 178.5(9)
C2 N2 C3 C4 . . 2.3(15)
Ag1 N2 C3 C4 4 . -167.2(7)
C1 N1 C4 C3 . . -2.7(14)
N2 C3 C4 N1 . . -0.2(16)
C6 N3 C5 O1 . . 3(2)
C6 N3 C5 C1 . . -178.4(9)
N1 C1 C5 O1 . . 176.6(13)
C2 C1 C5 O1 . . -3.7(19)
N1 C1 C5 N3 . . -1.8(15)
C2 C1 C5 N3 . . 178.0(10)
C5 N3 C6 C7 . . -73.6(14)
C11 N4 C7 C8 . . -1.0(16)
Ag1 N4 C7 C8 . . -176.5(9)
C11 N4 C7 C6 . . -177.8(11)
Ag1 N4 C7 C6 . . 6.7(11)
N3 C6 C7 N4 . . 176.6(9)
N3 C6 C7 C8 . . -0.1(15)
N4 C7 C8 C9 . . 2(2)
C6 C7 C8 C9 . . 178.3(13)
C7 C8 C9 C10 . . -1(2)
C8 C9 C10 C11 . . 0(3)
C7 N4 C11 C10 . . -1(2)
Ag1 N4 C11 C10 . . 174.9(14)
C9 C10 C11 N4 . . 1(3)
O13 N10 O11 Ag1 . . 19.1(14)
O12 N10 O11 Ag1 . . -160.9(10)
O13 N10 O12 Ag1 . 2_564 164.7(9)
O11 N10 O12 Ag1 . 2_564 -15.2(14)

_cod_database_fobs_code 2242091
